data_1513730
loop_
_publ_author_name
'Miyoshi, Hirokazu'
'Nobusue, Shunpei'
'Shimizu, Akihiro'
'Hisaki, Ichiro'
'Miyata, Mikiji'
'Tobe, Yoshito'

_publ_section_title
;
 Benz[c]indeno[2,1-a]fluorene: a 2,3-naphthoquinodimethane incorporated
 into an indenofluorene frame
;
_journal_issue 1
_journal_name_full 'Chemical Science'
_journal_page_first 163
_journal_paper_doi 10.1039/c3sc52622d
_journal_volume 5
_journal_year 2014
_chemical_formula_moiety 'C84 H68, C6 H5 Cl'
_chemical_formula_sum 'C90 H73 Cl'
_chemical_formula_weight 1190.02
_space_group_IT_number 2
_symmetry_cell_setting triclinic
_symmetry_Int_Tables_number 2
_symmetry_space_group_name_Hall '-P 1'
_symmetry_space_group_name_H-M 'P -1'
_atom_sites_solution_hydrogens geom
_atom_sites_solution_primary direct
_atom_sites_solution_secondary difmap
_cell_angle_alpha 82.0704(8)
_cell_angle_beta 78.1032(5)
_cell_angle_gamma 82.3308(7)
_cell_formula_units_Z 2
_cell_length_a 8.50440(10)
_cell_length_b 19.2480(2)
_cell_length_c 20.4545(3)
_cell_measurement_reflns_used 27765
_cell_measurement_temperature 296
_cell_volume 3225.90(7)
_computing_cell_refinement HKL2000
_computing_data_collection Unknown
_computing_data_reduction HKL2000
_computing_molecular_graphics 'CrystalStructure 4.0'
_computing_publication_material 'CrystalStructure 4.0 (Rigaku, 2011)'
_computing_structure_refinement 'SHELXL97 (Sheldrick, 2008)'
_computing_structure_solution 'SIR2004 (Burla, et al., 2005)'
_diffrn_ambient_temperature 296
_diffrn_measured_fraction_theta_full 0.858
_diffrn_measured_fraction_theta_max 0.858
_diffrn_measurement_device_type 'CCD (Q315 ADSC)'
_diffrn_measurement_method \w
_diffrn_radiation_type synchrotron
_diffrn_radiation_wavelength 0.80000
_diffrn_reflns_av_R_equivalents 0.035
_diffrn_reflns_limit_h_max 9
_diffrn_reflns_limit_h_min 0
_diffrn_reflns_limit_k_max 22
_diffrn_reflns_limit_k_min -21
_diffrn_reflns_limit_l_max 23
_diffrn_reflns_limit_l_min -22
_diffrn_reflns_number 27765
_diffrn_reflns_theta_full 27.50
_diffrn_reflns_theta_max 27.50
_diffrn_reflns_theta_min 2.31
_diffrn_standards_number 0
_exptl_absorpt_coefficient_mu 0.000
_exptl_absorpt_correction_type none
_exptl_crystal_colour purple
_exptl_crystal_density_diffrn 1.225
_exptl_crystal_density_method 'not measured'
_exptl_crystal_description plate
_exptl_crystal_F_000 1260.00
_exptl_crystal_size_max 0.10
_exptl_crystal_size_mid 0.03
_exptl_crystal_size_min 0.01
_refine_diff_density_max 1.39
_refine_diff_density_min -0.51
_refine_ls_extinction_method none
_refine_ls_goodness_of_fit_ref 1.044
_refine_ls_hydrogen_treatment constr
_refine_ls_number_parameters 832
_refine_ls_number_reflns 8921
_refine_ls_number_restraints 0
_refine_ls_R_factor_gt 0.0673
_refine_ls_shift/su_max 0.000
_refine_ls_structure_factor_coef Fsqd
_refine_ls_weighting_details 'w = 1/[\s^2^(Fo^2^)+(0.1014P)^2^+2.0867P] where P=(Fo^2^+2Fc^2^)/3'
_refine_ls_weighting_scheme calc
_refine_ls_wR_factor_ref 0.1817
_reflns_number_gt 8380
_reflns_number_total 8921
_reflns_threshold_expression F^2^>2.0\s(F^2^)
_cod_data_source_file c3sc52622d.txt
_cod_data_source_block 4plus2_Dimer
_cod_database_code 1513730

loop_
_symmetry_equiv_pos_site_id
_symmetry_equiv_pos_as_xyz
1 +X,+Y,+Z
2 -X,-Y,-Z

loop_
_atom_site_label
_atom_site_type_symbol
_atom_site_fract_x
_atom_site_fract_y
_atom_site_fract_z
_atom_site_U_iso_or_equiv
_atom_site_adp_type
_atom_site_occupancy
_atom_site_symmetry_multiplicity
_atom_site_calc_flag
_atom_site_refinement_flags
Cl1 Cl 0.6009(6) 0.6178(3) 0.4121(3) 0.363(3) Uani 1 2 d .
C1 C 0.4206(2) 0.16732(11) 0.05581(10) 0.0305(5) Uani 1 2 d .
C2 C 0.3259(2) 0.11436(11) 0.05479(11) 0.0326(5) Uani 1 2 d .
C3 C 0.2285(2) 0.08653(12) 0.11311(11) 0.0334(5) Uani 1 2 d .
C4 C 0.2278(2) 0.11045(12) 0.17410(10) 0.0331(5) Uani 1 2 d .
C5 C 0.3246(2) 0.16216(11) 0.17576(10) 0.0295(4) Uani 1 2 d .
C6 C 0.3487(2) 0.19413(11) 0.23380(10) 0.0294(5) Uani 1 2 d .
C7 C 0.4527(2) 0.24519(11) 0.21050(10) 0.0290(4) Uani 1 2 d .
C8 C 0.5239(2) 0.29201(11) 0.24292(10) 0.0301(5) Uani 1 2 d .
C9 C 0.5389(2) 0.29439(11) 0.30874(10) 0.0323(5) Uani 1 2 d .
C10 C 0.6209(2) 0.35583(12) 0.31076(11) 0.0342(5) Uani 1 2 d .
C11 C 0.6710(3) 0.37781(13) 0.36443(12) 0.0395(5) Uani 1 2 d .
C12 C 0.7588(3) 0.43568(14) 0.35282(13) 0.0451(6) Uani 1 2 d .
C13 C 0.7976(3) 0.47026(14) 0.28871(13) 0.0468(6) Uani 1 2 d .
C14 C 0.7491(3) 0.44843(13) 0.23421(12) 0.0415(5) Uani 1 2 d .
C15 C 0.6577(2) 0.39148(12) 0.24527(11) 0.0343(5) Uani 1 2 d .
C16 C 0.5988(2) 0.35118(11) 0.20074(10) 0.0310(5) Uani 1 2 d .
C17 C 0.6117(2) 0.35976(11) 0.13228(10) 0.0307(5) Uani 1 2 d .
C18 C 0.6465(2) 0.42574(12) 0.09066(11) 0.0342(5) Uani 1 2 d .
C19 C 0.6525(2) 0.43464(11) 0.02443(11) 0.0341(5) Uani 1 2 d .
C20 C 0.6476(2) 0.37801(11) -0.01706(10) 0.0306(5) Uani 1 2 d .
C21 C 0.6311(2) 0.30434(11) 0.02415(10) 0.0285(4) Uani 1 2 d .
C22 C 0.5736(2) 0.30377(11) 0.09898(10) 0.0277(4) Uani 1 2 d .
C23 C 0.4939(2) 0.24952(11) 0.13655(10) 0.0279(4) Uani 1 2 d .
C24 C 0.4194(2) 0.19299(11) 0.11648(10) 0.0284(4) Uani 1 2 d .
C25 C 0.2550(2) 0.17365(12) 0.30194(10) 0.0316(5) Uani 1 2 d .
C26 C 0.2849(3) 0.10670(12) 0.33643(11) 0.0345(5) Uani 1 2 d .
C27 C 0.1871(3) 0.08884(13) 0.39842(11) 0.0406(5) Uani 1 2 d .
C28 C 0.0607(3) 0.13499(14) 0.42716(11) 0.0419(6) Uani 1 2 d .
C29 C 0.0296(3) 0.20004(14) 0.39117(11) 0.0406(5) Uani 1 2 d .
C30 C 0.1234(3) 0.22042(12) 0.32913(11) 0.0353(5) Uani 1 2 d .
C31 C 0.4210(3) 0.05354(12) 0.30848(11) 0.0393(5) Uani 1 2 d .
C32 C -0.0392(3) 0.11587(18) 0.49570(13) 0.0575(7) Uani 1 2 d .
C33 C 0.0823(3) 0.29023(13) 0.29041(12) 0.0436(6) Uani 1 2 d .
C34 C 0.5060(3) 0.24131(12) 0.36829(10) 0.0343(5) Uani 1 2 d .
C35 C 0.6052(3) 0.17699(13) 0.37018(11) 0.0384(5) Uani 1 2 d .
C36 C 0.5782(3) 0.12835(14) 0.42688(12) 0.0451(6) Uani 1 2 d .
C37 C 0.4560(3) 0.14142(14) 0.48200(12) 0.0474(6) Uani 1 2 d .
C38 C 0.3644(3) 0.20607(14) 0.48008(11) 0.0451(6) Uani 1 2 d .
C39 C 0.3871(3) 0.25718(13) 0.42472(11) 0.0388(5) Uani 1 2 d .
C40 C 0.7375(3) 0.16053(13) 0.31106(12) 0.0448(6) Uani 1 2 d .
C41 C 0.4202(4) 0.08510(17) 0.54003(14) 0.0620(8) Uani 1 2 d .
C42 C 0.2830(3) 0.32660(14) 0.42537(12) 0.0461(6) Uani 1 2 d .
C43 C 0.8063(3) 0.50635(12) -0.13036(11) 0.0364(5) Uani 1 2 d .
C44 C 0.7812(3) 0.55155(13) -0.18745(12) 0.0407(5) Uani 1 2 d .
C45 C 0.7492(3) 0.52560(13) -0.24264(12) 0.0430(6) Uani 1 2 d .
C46 C 0.7446(3) 0.45378(13) -0.24321(12) 0.0401(5) Uani 1 2 d .
C47 C 0.7712(2) 0.40835(12) -0.18628(11) 0.0340(5) Uani 1 2 d .
C48 C 0.7720(2) 0.33140(11) -0.17362(10) 0.0313(5) Uani 1 2 d .
C49 C 0.8002(2) 0.31049(11) -0.11055(10) 0.0286(4) Uani 1 2 d .
C50 C 0.8109(2) 0.24458(11) -0.06675(10) 0.0283(4) Uani 1 2 d .
C51 C 0.8310(2) 0.17476(11) -0.07315(10) 0.0285(4) Uani 1 2 d .
C52 C 0.8255(2) 0.13549(11) -0.00600(10) 0.0291(4) Uani 1 2 d .
C53 C 0.8321(2) 0.06306(11) 0.01348(11) 0.0330(5) Uani 1 2 d .
C54 C 0.8226(3) 0.03881(12) 0.08112(11) 0.0359(5) Uani 1 2 d .
C55 C 0.8117(2) 0.08549(12) 0.12844(11) 0.0339(5) Uani 1 2 d .
C56 C 0.8068(2) 0.15795(11) 0.10933(10) 0.0309(5) Uani 1 2 d .
C57 C 0.8097(2) 0.18299(11) 0.04217(10) 0.0284(4) Uani 1 2 d .
C58 C 0.8002(2) 0.25701(11) 0.00655(10) 0.0283(4) Uani 1 2 d .
C59 C 0.9378(2) 0.29948(11) 0.00833(10) 0.0296(5) Uani 1 2 d .
C60 C 1.0531(2) 0.28227(11) 0.04838(11) 0.0337(5) Uani 1 2 d .
C61 C 1.1751(3) 0.32547(12) 0.04196(12) 0.0393(5) Uani 1 2 d .
C62 C 1.1846(3) 0.38424(12) -0.00515(12) 0.0389(5) Uani 1 2 d .
C63 C 1.0693(2) 0.40233(11) -0.04522(11) 0.0341(5) Uani 1 2 d .
C64 C 0.9456(2) 0.36069(11) -0.03805(10) 0.0302(5) Uani 1 2 d .
C65 C 0.8062(2) 0.37382(11) -0.07473(10) 0.0298(5) Uani 1 2 d .
C66 C 0.7990(2) 0.43469(11) -0.12943(10) 0.0320(5) Uani 1 2 d .
C67 C 0.7300(3) 0.29070(11) -0.22249(10) 0.0332(5) Uani 1 2 d .
C68 C 0.8460(3) 0.26668(12) -0.27672(10) 0.0364(5) Uani 1 2 d .
C69 C 0.7988(3) 0.22860(14) -0.32043(11) 0.0443(6) Uani 1 2 d .
C70 C 0.6395(3) 0.21466(14) -0.31367(12) 0.0451(6) Uani 1 2 d .
C71 C 0.5255(3) 0.24254(14) -0.26246(12) 0.0437(6) Uani 1 2 d .
C72 C 0.5673(3) 0.28020(12) -0.21658(11) 0.0375(5) Uani 1 2 d .
C73 C 1.0179(3) 0.28438(14) -0.28824(12) 0.0444(6) Uani 1 2 d .
C74 C 0.5908(4) 0.17079(18) -0.35959(14) 0.0620(8) Uani 1 2 d .
C75 C 0.4394(3) 0.31031(15) -0.16195(13) 0.0475(6) Uani 1 2 d .
C76 C 0.8757(2) 0.13891(11) -0.13560(10) 0.0296(5) Uani 1 2 d .
C77 C 1.0381(3) 0.13529(12) -0.16849(10) 0.0336(5) Uani 1 2 d .
C78 C 1.0846(3) 0.10055(12) -0.22604(11) 0.0374(5) Uani 1 2 d .
C79 C 0.9756(3) 0.06987(12) -0.25146(11) 0.0397(5) Uani 1 2 d .
C80 C 0.8164(3) 0.07251(12) -0.21693(11) 0.0372(5) Uani 1 2 d .
C81 C 0.7647(3) 0.10599(11) -0.15883(10) 0.0324(5) Uani 1 2 d .
C82 C 1.1606(3) 0.16713(13) -0.14134(12) 0.0402(5) Uani 1 2 d .
C83 C 1.0262(4) 0.03557(15) -0.31561(12) 0.0520(7) Uani 1 2 d .
C84 C 0.5921(3) 0.10505(13) -0.12137(12) 0.0384(5) Uani 1 2 d .
C85 C 0.4203(4) 0.60576(17) 0.42918(15) 0.0588(7) Uani 1 2 d .
C86 C 0.3679(4) 0.54608(19) 0.41595(17) 0.0708(9) Uani 1 2 d .
C87 C 0.2060(4) 0.53584(19) 0.42963(15) 0.0669(8) Uani 1 2 d .
C88 C 0.0944(4) 0.5878(2) 0.45771(16) 0.0723(9) Uani 1 2 d .
C89 C 0.1454(5) 0.64766(19) 0.47172(19) 0.0791(11) Uani 1 2 d .
C90 C 0.3076(4) 0.65639(17) 0.45736(14) 0.0654(8) Uani 1 2 d .
H1 H 0.48452 0.18564 0.01629 0.0366 Uiso 1 2 calc R
H2 H 0.3276 0.09712 0.01433 0.0391 Uiso 1 2 calc R
H3 H 0.1637 0.05183 0.11123 0.0401 Uiso 1 2 calc R
H4 H 0.16303 0.09195 0.21333 0.0397 Uiso 1 2 calc R
H11 H 0.64614 0.35412 0.40744 0.0473 Uiso 1 2 calc R
H12 H 0.79172 0.45125 0.38842 0.0541 Uiso 1 2 calc R
H13 H 0.85706 0.50872 0.2817 0.0562 Uiso 1 2 calc R
H14 H 0.77733 0.4716 0.19116 0.0498 Uiso 1 2 calc R
H18 H 0.66538 0.46323 0.11118 0.0411 Uiso 1 2 calc R
H19 H 0.66039 0.48007 0.00252 0.0410 Uiso 1 2 calc R
H20 H 0.55369 0.3905 -0.03886 0.0367 Uiso 1 2 calc R
H21 H 0.55156 0.2827 0.00733 0.0342 Uiso 1 2 calc R
H27 H 0.20732 0.04437 0.42132 0.0488 Uiso 1 2 calc R
H29 H -0.05689 0.23108 0.40912 0.0487 Uiso 1 2 calc R
H31A H 0.37985 0.00928 0.30929 0.0471 Uiso 1 2 calc R
H31B H 0.50301 0.04722 0.33538 0.0471 Uiso 1 2 calc R
H31C H 0.46648 0.07035 0.263 0.0471 Uiso 1 2 calc R
H32A H -0.15176 0.1277 0.49421 0.0690 Uiso 1 2 calc R
H32B H -0.01076 0.14159 0.5278 0.0690 Uiso 1 2 calc R
H32C H -0.0186 0.06616 0.50873 0.0690 Uiso 1 2 calc R
H33A H 0.16873 0.31904 0.28562 0.0523 Uiso 1 2 calc R
H33B H -0.01553 0.31348 0.31411 0.0523 Uiso 1 2 calc R
H33C H 0.06737 0.28284 0.24672 0.0523 Uiso 1 2 calc R
H36 H 0.64372 0.08565 0.42815 0.0541 Uiso 1 2 calc R
H38 H 0.28446 0.21596 0.5171 0.0541 Uiso 1 2 calc R
H40A H 0.69027 0.15133 0.27477 0.0537 Uiso 1 2 calc R
H40B H 0.80707 0.11973 0.3241 0.0537 Uiso 1 2 calc R
H40C H 0.79914 0.20005 0.29671 0.0537 Uiso 1 2 calc R
H41A H 0.35618 0.05277 0.5286 0.0744 Uiso 1 2 calc R
H41B H 0.3618 0.10648 0.57892 0.0744 Uiso 1 2 calc R
H41C H 0.51982 0.06008 0.54964 0.0744 Uiso 1 2 calc R
H42A H 0.3499 0.3643 0.41023 0.0553 Uiso 1 2 calc R
H42B H 0.22505 0.33169 0.47028 0.0553 Uiso 1 2 calc R
H42C H 0.20757 0.32821 0.39602 0.0553 Uiso 1 2 calc R
H43 H 0.82776 0.52398 -0.09338 0.0436 Uiso 1 2 calc R
H44 H 0.78606 0.59969 -0.18852 0.0488 Uiso 1 2 calc R
H45 H 0.73034 0.55672 -0.27993 0.0516 Uiso 1 2 calc R
H46 H 0.72446 0.43645 -0.28058 0.0481 Uiso 1 2 calc R
H53 H 0.84267 0.0316 -0.01822 0.0396 Uiso 1 2 calc R
H54 H 0.82346 -0.00931 0.09501 0.0430 Uiso 1 2 calc R
H55 H 0.80768 0.06811 0.17343 0.0407 Uiso 1 2 calc R
H56 H 0.80159 0.18896 0.14097 0.0371 Uiso 1 2 calc R
H60 H 1.04903 0.24207 0.07939 0.0405 Uiso 1 2 calc R
H61 H 1.25117 0.31471 0.06966 0.0472 Uiso 1 2 calc R
H62 H 1.26897 0.41185 -0.00999 0.0466 Uiso 1 2 calc R
H63 H 1.07531 0.44216 -0.07667 0.0409 Uiso 1 2 calc R
H69 H 0.87592 0.2117 -0.35553 0.0532 Uiso 1 2 calc R
H71 H 0.4176 0.2358 -0.25874 0.0524 Uiso 1 2 calc R
H73A H 1.02458 0.33114 -0.31133 0.0533 Uiso 1 2 calc R
H73B H 1.0877 0.25117 -0.31498 0.0533 Uiso 1 2 calc R
H73C H 1.05069 0.28209 -0.24575 0.0533 Uiso 1 2 calc R
H74A H 0.65422 0.12562 -0.3584 0.0744 Uiso 1 2 calc R
H74B H 0.60867 0.1942 -0.40466 0.0744 Uiso 1 2 calc R
H74C H 0.47838 0.16441 -0.34519 0.0744 Uiso 1 2 calc R
H75A H 0.4519 0.28503 -0.11915 0.0570 Uiso 1 2 calc R
H75B H 0.33432 0.30582 -0.17017 0.0570 Uiso 1 2 calc R
H75C H 0.45073 0.35925 -0.16179 0.0570 Uiso 1 2 calc R
H78 H 1.19213 0.09795 -0.24796 0.0449 Uiso 1 2 calc R
H80 H 0.74225 0.05131 -0.23308 0.0447 Uiso 1 2 calc R
H82A H 1.13293 0.21726 -0.14284 0.0483 Uiso 1 2 calc R
H82B H 1.26594 0.15724 -0.16819 0.0483 Uiso 1 2 calc R
H82C H 1.16078 0.14716 -0.09567 0.0483 Uiso 1 2 calc R
H83A H 1.00124 0.06861 -0.35267 0.0624 Uiso 1 2 calc R
H83B H 0.96928 -0.00503 -0.31208 0.0624 Uiso 1 2 calc R
H83C H 1.14045 0.02129 -0.32293 0.0624 Uiso 1 2 calc R
H84A H 0.59068 0.07978 -0.07741 0.0461 Uiso 1 2 calc R
H84B H 0.53251 0.08218 -0.14568 0.0461 Uiso 1 2 calc R
H84C H 0.54343 0.15258 -0.11721 0.0461 Uiso 1 2 calc R
H86 H 0.44346 0.51123 0.39716 0.0849 Uiso 1 2 calc R
H87 H 0.1728 0.49483 0.42014 0.0803 Uiso 1 2 calc R
H88 H -0.01515 0.58212 0.46706 0.0868 Uiso 1 2 calc R
H89 H 0.07047 0.68246 0.49096 0.0950 Uiso 1 2 calc R
H90 H 0.34114 0.69728 0.46694 0.0785 Uiso 1 2 calc R

loop_
_atom_site_aniso_label
_atom_site_aniso_U_11
_atom_site_aniso_U_22
_atom_site_aniso_U_33
_atom_site_aniso_U_12
_atom_site_aniso_U_13
_atom_site_aniso_U_23
Cl1 0.236(4) 0.392(7) 0.480(7) -0.000(4) -0.088(4) -0.119(6)
C1 0.0265(10) 0.0309(11) 0.0317(10) 0.0012(8) -0.0047(8) -0.0007(8)
C2 0.0294(10) 0.0336(12) 0.0349(11) 0.0009(9) -0.0081(8) -0.0055(9)
C3 0.0289(10) 0.0318(12) 0.0400(11) -0.0035(8) -0.0085(8) -0.0026(9)
C4 0.0278(10) 0.0335(12) 0.0350(11) -0.0017(9) -0.0033(8) 0.0003(9)
C5 0.0252(9) 0.0279(11) 0.0335(10) 0.0023(8) -0.0067(8) -0.0005(8)
C6 0.0257(10) 0.0285(11) 0.0316(10) 0.0036(8) -0.0057(8) -0.0007(8)
C7 0.0234(9) 0.0290(11) 0.0324(10) 0.0032(8) -0.0057(8) -0.0013(8)
C8 0.0250(9) 0.0288(11) 0.0343(11) 0.0038(8) -0.0045(8) -0.0043(8)
C9 0.0275(10) 0.0321(12) 0.0360(11) 0.0044(8) -0.0063(8) -0.0068(9)
C10 0.0271(10) 0.0340(12) 0.0408(11) 0.0045(9) -0.0057(8) -0.0106(9)
C11 0.0360(11) 0.0403(14) 0.0431(12) 0.0025(10) -0.0080(9) -0.0139(10)
C12 0.0381(12) 0.0471(15) 0.0546(14) 0.0002(11) -0.0108(10) -0.0230(11)
C13 0.0404(13) 0.0423(15) 0.0612(15) -0.0069(11) -0.0076(11) -0.0184(12)
C14 0.0371(12) 0.0382(14) 0.0494(13) -0.0050(10) -0.0041(10) -0.0104(10)
C15 0.0274(10) 0.0334(12) 0.0414(12) 0.0024(9) -0.0049(8) -0.0096(9)
C16 0.0252(10) 0.0289(11) 0.0377(11) 0.0018(8) -0.0049(8) -0.0054(9)
C17 0.0218(9) 0.0290(11) 0.0387(11) 0.0021(8) -0.0027(8) -0.0037(9)
C18 0.0306(10) 0.0277(12) 0.0425(12) -0.0016(8) -0.0016(9) -0.0070(9)
C19 0.0304(10) 0.0253(11) 0.0410(12) 0.0007(8) 0.0009(9) 0.0011(9)
C20 0.0238(10) 0.0299(12) 0.0345(11) 0.0024(8) -0.0038(8) 0.0009(8)
C21 0.0229(9) 0.0282(11) 0.0327(10) -0.0005(8) -0.0049(8) -0.0008(8)
C22 0.0199(9) 0.0273(11) 0.0347(10) 0.0031(8) -0.0068(8) -0.0024(8)
C23 0.0224(9) 0.0268(11) 0.0326(10) 0.0030(8) -0.0056(8) -0.0025(8)
C24 0.0228(9) 0.0270(11) 0.0332(10) 0.0029(8) -0.0063(8) -0.0000(8)
C25 0.0300(10) 0.0339(12) 0.0316(10) -0.0048(9) -0.0080(8) -0.0022(9)
C26 0.0369(11) 0.0347(13) 0.0340(11) -0.0064(9) -0.0121(9) -0.0001(9)
C27 0.0476(13) 0.0417(14) 0.0345(11) -0.0130(10) -0.0136(10) 0.0056(10)
C28 0.0406(12) 0.0542(16) 0.0322(11) -0.0155(11) -0.0061(9) -0.0000(10)
C29 0.0331(11) 0.0501(15) 0.0375(12) -0.0041(10) -0.0030(9) -0.0073(10)
C30 0.0310(11) 0.0386(13) 0.0355(11) -0.0036(9) -0.0050(9) -0.0038(9)
C31 0.0462(13) 0.0314(12) 0.0414(12) -0.0012(10) -0.0148(10) -0.0012(9)
C32 0.0552(15) 0.078(2) 0.0369(13) -0.0186(14) -0.0024(11) 0.0039(13)
C33 0.0356(12) 0.0402(14) 0.0476(13) 0.0050(10) 0.0009(10) -0.0019(10)
C34 0.0357(11) 0.0361(13) 0.0344(11) -0.0035(9) -0.0126(9) -0.0063(9)
C35 0.0406(12) 0.0381(13) 0.0402(12) -0.0001(10) -0.0182(10) -0.0057(10)
C36 0.0563(14) 0.0379(14) 0.0472(13) -0.0024(11) -0.0269(12) -0.0027(10)
C37 0.0624(16) 0.0486(16) 0.0376(12) -0.0147(12) -0.0229(11) 0.0012(11)
C38 0.0514(14) 0.0543(16) 0.0321(11) -0.0142(12) -0.0083(10) -0.0050(10)
C39 0.0401(12) 0.0445(14) 0.0338(11) -0.0054(10) -0.0093(9) -0.0068(10)
C40 0.0430(13) 0.0405(14) 0.0513(14) 0.0087(11) -0.0164(11) -0.0088(11)
C41 0.093(2) 0.0569(18) 0.0446(14) -0.0270(16) -0.0279(14) 0.0060(12)
C42 0.0450(13) 0.0493(15) 0.0404(12) 0.0007(11) -0.0007(10) -0.0099(11)
C43 0.0325(11) 0.0335(13) 0.0395(12) -0.0023(9) -0.0015(9) -0.0010(9)
C44 0.0387(12) 0.0301(12) 0.0476(13) -0.0010(9) -0.0016(10) 0.0026(10)
C45 0.0412(12) 0.0382(14) 0.0433(12) 0.0006(10) -0.0063(10) 0.0096(10)
C46 0.0384(12) 0.0399(14) 0.0397(12) -0.0023(10) -0.0088(9) 0.0032(10)
C47 0.0276(10) 0.0339(12) 0.0369(11) -0.0007(8) -0.0034(8) 0.0014(9)
C48 0.0254(10) 0.0324(12) 0.0335(11) 0.0000(8) -0.0037(8) -0.0001(9)
C49 0.0207(9) 0.0286(11) 0.0349(11) -0.0008(8) -0.0034(8) -0.0024(8)
C50 0.0207(9) 0.0315(12) 0.0312(10) -0.0008(8) -0.0040(7) -0.0018(8)
C51 0.0210(9) 0.0300(11) 0.0333(10) -0.0003(8) -0.0043(8) -0.0034(8)
C52 0.0206(9) 0.0307(11) 0.0344(10) 0.0015(8) -0.0052(8) -0.0021(8)
C53 0.0287(10) 0.0297(12) 0.0386(11) 0.0016(8) -0.0050(8) -0.0041(9)
C54 0.0324(11) 0.0286(12) 0.0426(12) 0.0014(9) -0.0053(9) 0.0023(9)
C55 0.0281(10) 0.0356(12) 0.0343(11) 0.0027(9) -0.0052(8) 0.0019(9)
C56 0.0233(9) 0.0336(12) 0.0337(10) 0.0030(8) -0.0052(8) -0.0024(9)
C57 0.0197(9) 0.0291(11) 0.0345(10) 0.0014(8) -0.0047(8) -0.0018(8)
C58 0.0240(9) 0.0277(11) 0.0312(10) 0.0010(8) -0.0040(8) -0.0026(8)
C59 0.0239(10) 0.0280(11) 0.0347(10) 0.0020(8) -0.0020(8) -0.0062(8)
C60 0.0293(10) 0.0284(11) 0.0423(12) 0.0045(8) -0.0084(9) -0.0048(9)
C61 0.0275(10) 0.0360(13) 0.0566(14) 0.0034(9) -0.0146(10) -0.0097(10)
C62 0.0251(10) 0.0340(13) 0.0576(14) -0.0010(9) -0.0063(9) -0.0100(10)
C63 0.0275(10) 0.0296(12) 0.0425(12) -0.0013(9) -0.0010(9) -0.0053(9)
C64 0.0254(10) 0.0293(11) 0.0332(10) 0.0028(8) -0.0018(8) -0.0056(8)
C65 0.0248(10) 0.0287(12) 0.0334(10) -0.0017(8) -0.0026(8) -0.0008(8)
C66 0.0251(10) 0.0311(12) 0.0362(11) 0.0002(8) -0.0023(8) 0.0006(9)
C67 0.0351(11) 0.0306(12) 0.0324(10) -0.0002(9) -0.0094(9) 0.0029(9)
C68 0.0377(11) 0.0361(13) 0.0326(11) 0.0008(9) -0.0070(9) 0.0017(9)
C69 0.0493(14) 0.0479(15) 0.0332(11) 0.0005(11) -0.0070(10) -0.0027(10)
C70 0.0543(14) 0.0461(15) 0.0371(12) -0.0086(11) -0.0138(10) -0.0023(10)
C71 0.0410(12) 0.0487(15) 0.0429(13) -0.0086(11) -0.0123(10) -0.0003(11)
C72 0.0358(11) 0.0374(13) 0.0391(12) -0.0036(9) -0.0097(9) -0.0002(9)
C73 0.0378(12) 0.0496(15) 0.0412(12) 0.0008(10) -0.0031(10) -0.0008(10)
C74 0.0753(19) 0.069(2) 0.0483(15) -0.0195(16) -0.0164(13) -0.0121(13)
C75 0.0345(12) 0.0519(16) 0.0567(15) -0.0067(11) -0.0052(10) -0.0118(12)
C76 0.0285(10) 0.0269(11) 0.0306(10) 0.0031(8) -0.0056(8) 0.0005(8)
C77 0.0299(10) 0.0324(12) 0.0343(11) 0.0029(9) -0.0044(8) 0.0022(9)
C78 0.0354(11) 0.0359(13) 0.0342(11) 0.0036(9) 0.0010(9) 0.0005(9)
C79 0.0498(13) 0.0328(13) 0.0314(11) 0.0031(10) -0.0022(9) -0.0011(9)
C80 0.0435(12) 0.0326(12) 0.0362(11) -0.0042(10) -0.0106(9) -0.0014(9)
C81 0.0328(11) 0.0289(12) 0.0337(11) -0.0003(9) -0.0070(8) -0.0000(8)
C82 0.0277(11) 0.0451(14) 0.0453(12) -0.0008(9) -0.0038(9) -0.0036(10)
C83 0.0674(17) 0.0480(16) 0.0369(13) -0.0032(13) -0.0010(11) -0.0084(11)
C84 0.0314(11) 0.0404(13) 0.0442(12) -0.0045(9) -0.0078(9) -0.0065(10)
C85 0.0567(16) 0.063(2) 0.0586(16) 0.0047(14) -0.0204(13) -0.0095(14)
C86 0.0586(18) 0.074(2) 0.082(2) 0.0167(16) -0.0183(15) -0.0306(17)
C87 0.0654(19) 0.072(2) 0.0619(18) 0.0010(16) -0.0087(14) -0.0175(15)
C88 0.0603(18) 0.078(2) 0.0672(19) -0.0013(16) 0.0089(15) -0.0051(17)
C89 0.080(2) 0.056(2) 0.084(2) 0.0042(17) 0.0197(18) -0.0091(17)
C90 0.083(2) 0.0542(18) 0.0510(16) 0.0001(15) -0.0018(14) -0.0004(13)

loop_
_atom_type_symbol
_atom_type_description
_atom_type_scat_dispersion_real
_atom_type_scat_dispersion_imag
_atom_type_scat_source
C C 0.0000 0.0000
;
International Tables for Crystallography
(1992, Vol. C, Tables 4.2.6.8 and 6.1.1.4)
;
H H 0.0000 0.0000
;
International Tables for Crystallography
(1992, Vol. C, Table 6.1.1.4)
;
Cl Cl 0.0000 0.0000
;
International Tables for Crystallography
(1992, Vol. C, Tables 4.2.6.8 and 6.1.1.4)
;

loop_
_geom_angle_atom_site_label_1
_geom_angle_atom_site_label_2
_geom_angle_atom_site_label_3
_geom_angle
_geom_angle_publ_flag
C2 C1 C24 119.61(18) yes
C1 C2 C3 121.2(2) yes
C2 C3 C4 120.1(2) yes
C3 C4 C5 119.05(18) yes
C4 C5 C6 129.21(17) yes
C4 C5 C24 121.5(2) yes
C6 C5 C24 109.25(19) yes
C5 C6 C7 108.27(17) yes
C5 C6 C25 119.89(19) yes
C7 C6 C25 131.6(2) yes
C6 C7 C8 133.83(19) yes
C6 C7 C23 108.6(2) yes
C8 C7 C23 117.60(17) yes
C7 C8 C9 133.75(18) yes
C7 C8 C16 117.70(18) yes
C9 C8 C16 108.5(2) yes
C8 C9 C10 108.36(17) yes
C8 C9 C34 129.6(2) yes
C10 C9 C34 121.4(2) yes
C9 C10 C11 129.5(2) yes
C9 C10 C15 109.4(2) yes
C11 C10 C15 121.0(2) yes
C10 C11 C12 119.0(2) yes
C11 C12 C13 120.4(3) yes
C12 C13 C14 121.2(3) yes
C13 C14 C15 119.1(2) yes
C10 C15 C14 119.3(2) yes
C10 C15 C16 106.46(19) yes
C14 C15 C16 133.9(2) yes
C8 C16 C15 107.26(17) yes
C8 C16 C17 121.7(2) yes
C15 C16 C17 130.98(19) yes
C16 C17 C18 123.1(2) yes
C16 C17 C22 119.72(18) yes
C18 C17 C22 116.92(19) yes
C17 C18 C19 122.8(2) yes
C18 C19 C20 125.24(19) yes
C19 C20 C21 113.59(17) yes
C19 C20 C65 109.69(17) yes
C21 C20 C65 109.57(15) yes
C20 C21 C22 116.29(18) yes
C20 C21 C58 107.73(14) yes
C22 C21 C58 111.65(16) yes
C17 C22 C21 118.97(17) yes
C17 C22 C23 119.70(18) yes
C21 C22 C23 121.2(2) yes
C7 C23 C22 121.2(2) yes
C7 C23 C24 107.17(16) yes
C22 C23 C24 131.33(19) yes
C1 C24 C5 118.4(2) yes
C1 C24 C23 135.15(17) yes
C5 C24 C23 106.39(18) yes
C6 C25 C26 121.38(18) yes
C6 C25 C30 118.71(18) yes
C26 C25 C30 119.62(18) yes
C25 C26 C27 118.96(19) yes
C25 C26 C31 121.86(18) yes
C27 C26 C31 119.19(19) yes
C26 C27 C28 122.3(2) yes
C27 C28 C29 117.83(19) yes
C27 C28 C32 121.5(2) yes
C29 C28 C32 120.7(2) yes
C28 C29 C30 122.1(2) yes
C25 C30 C29 119.1(2) yes
C25 C30 C33 120.26(18) yes
C29 C30 C33 120.62(19) yes
C9 C34 C35 118.84(17) yes
C9 C34 C39 120.88(19) yes
C35 C34 C39 120.03(19) yes
C34 C35 C36 118.88(19) yes
C34 C35 C40 120.57(19) yes
C36 C35 C40 120.5(2) yes
C35 C36 C37 122.1(2) yes
C36 C37 C38 117.9(2) yes
C36 C37 C41 120.7(2) yes
C38 C37 C41 121.3(2) yes
C37 C38 C39 122.4(2) yes
C34 C39 C38 118.5(2) yes
C34 C39 C42 121.43(19) yes
C38 C39 C42 120.05(19) yes
C44 C43 C66 119.1(2) yes
C43 C44 C45 120.7(2) yes
C44 C45 C46 121.1(2) yes
C45 C46 C47 118.3(2) yes
C46 C47 C48 129.3(2) yes
C46 C47 C66 120.8(2) yes
C48 C47 C66 109.84(18) yes
C47 C48 C49 108.2(2) yes
C47 C48 C67 121.27(18) yes
C49 C48 C67 130.24(19) yes
C48 C49 C50 136.7(2) yes
C48 C49 C65 110.73(18) yes
C50 C49 C65 112.22(18) yes
C49 C50 C51 137.3(2) yes
C49 C50 C58 111.83(18) yes
C51 C50 C58 110.85(17) yes
C50 C51 C52 108.42(19) yes
C50 C51 C76 128.98(18) yes
C52 C51 C76 122.05(18) yes
C51 C52 C53 129.7(2) yes
C51 C52 C57 109.75(18) yes
C53 C52 C57 120.51(19) yes
C52 C53 C54 118.7(2) yes
C53 C54 C55 120.9(2) yes
C54 C55 C56 120.9(2) yes
C55 C56 C57 118.7(2) yes
C52 C57 C56 120.29(19) yes
C52 C57 C58 108.25(17) yes
C56 C57 C58 131.5(2) yes
C21 C58 C50 103.70(16) yes
C21 C58 C57 116.03(15) yes
C21 C58 C59 109.65(17) yes
C50 C58 C57 102.61(17) yes
C50 C58 C59 107.52(15) yes
C57 C58 C59 115.96(17) yes
C58 C59 C60 126.66(18) yes
C58 C59 C64 113.86(18) yes
C60 C59 C64 119.4(2) yes
C59 C60 C61 119.51(19) yes
C60 C61 C62 120.6(2) yes
C61 C62 C63 120.4(2) yes
C62 C63 C64 119.32(19) yes
C59 C64 C63 120.6(2) yes
C59 C64 C65 112.61(18) yes
C63 C64 C65 126.74(18) yes
C20 C65 C49 106.52(16) yes
C20 C65 C64 105.14(16) yes
C20 C65 C66 111.38(15) yes
C49 C65 C64 109.98(16) yes
C49 C65 C66 102.93(17) yes
C64 C65 C66 120.24(18) yes
C43 C66 C47 120.00(19) yes
C43 C66 C65 132.1(2) yes
C47 C66 C65 107.82(19) yes
C48 C67 C68 121.9(2) yes
C48 C67 C72 118.16(18) yes
C68 C67 C72 119.8(2) yes
C67 C68 C69 118.9(2) yes
C67 C68 C73 120.6(2) yes
C69 C68 C73 120.45(19) yes
C68 C69 C70 122.1(2) yes
C69 C70 C71 117.9(3) yes
C69 C70 C74 121.7(2) yes
C71 C70 C74 120.4(3) yes
C70 C71 C72 122.1(2) yes
C67 C72 C71 118.91(19) yes
C67 C72 C75 120.6(2) yes
C71 C72 C75 120.5(2) yes
C51 C76 C77 117.3(2) yes
C51 C76 C81 122.19(17) yes
C77 C76 C81 120.4(2) yes
C76 C77 C78 118.8(2) yes
C76 C77 C82 120.61(19) yes
C78 C77 C82 120.63(19) yes
C77 C78 C79 121.9(2) yes
C78 C79 C80 118.2(2) yes
C78 C79 C83 121.2(2) yes
C80 C79 C83 120.6(2) yes
C79 C80 C81 121.9(2) yes
C76 C81 C80 118.77(19) yes
C76 C81 C84 121.10(19) yes
C80 C81 C84 120.1(2) yes
Cl1 C85 C86 121.8(3) yes
Cl1 C85 C90 119.9(4) yes
C86 C85 C90 118.3(3) yes
C85 C86 C87 122.0(3) yes
C86 C87 C88 118.6(4) yes
C87 C88 C89 119.9(3) yes
C88 C89 C90 120.1(3) yes
C85 C90 C89 121.0(3) yes

loop_
_geom_bond_atom_site_label_1
_geom_bond_atom_site_label_2
_geom_bond_distance
_geom_bond_publ_flag
Cl1 C85 1.545(6) yes
C1 C2 1.385(3) yes
C1 C24 1.395(3) yes
C2 C3 1.390(3) yes
C3 C4 1.387(3) yes
C4 C5 1.382(3) yes
C5 C6 1.472(3) yes
C5 C24 1.414(3) yes
C6 C7 1.380(3) yes
C6 C25 1.486(3) yes
C7 C8 1.448(3) yes
C7 C23 1.474(3) yes
C8 C9 1.386(3) yes
C8 C16 1.464(3) yes
C9 C10 1.460(3) yes
C9 C34 1.483(3) yes
C10 C11 1.391(4) yes
C10 C15 1.412(3) yes
C11 C12 1.390(4) yes
C12 C13 1.382(3) yes
C13 C14 1.398(4) yes
C14 C15 1.394(3) yes
C15 C16 1.473(3) yes
C16 C17 1.370(3) yes
C17 C18 1.457(3) yes
C17 C22 1.455(3) yes
C18 C19 1.333(3) yes
C19 C20 1.481(3) yes
C20 C21 1.554(3) yes
C20 C65 1.599(3) yes
C21 C22 1.507(3) yes
C21 C58 1.598(3) yes
C22 C23 1.376(3) yes
C23 C24 1.472(3) yes
C25 C26 1.400(3) yes
C25 C30 1.409(3) yes
C26 C27 1.393(3) yes
C26 C31 1.512(3) yes
C27 C28 1.385(3) yes
C28 C29 1.385(3) yes
C28 C32 1.508(3) yes
C29 C30 1.389(3) yes
C30 C33 1.500(3) yes
C34 C35 1.403(3) yes
C34 C39 1.408(3) yes
C35 C36 1.386(3) yes
C35 C40 1.509(3) yes
C36 C37 1.393(3) yes
C37 C38 1.377(4) yes
C37 C41 1.504(4) yes
C38 C39 1.393(3) yes
C39 C42 1.501(3) yes
C43 C44 1.393(3) yes
C43 C66 1.386(3) yes
C44 C45 1.385(4) yes
C45 C46 1.390(4) yes
C46 C47 1.395(3) yes
C47 C48 1.467(3) yes
C47 C66 1.405(3) yes
C48 C49 1.357(3) yes
C48 C67 1.476(3) yes
C49 C50 1.452(3) yes
C49 C65 1.518(3) yes
C50 C51 1.353(3) yes
C50 C58 1.533(3) yes
C51 C52 1.469(3) yes
C51 C76 1.492(3) yes
C52 C53 1.393(3) yes
C52 C57 1.409(3) yes
C53 C54 1.387(3) yes
C54 C55 1.391(3) yes
C55 C56 1.393(3) yes
C56 C57 1.388(3) yes
C57 C58 1.508(3) yes
C58 C59 1.523(3) yes
C59 C60 1.383(3) yes
C59 C64 1.407(3) yes
C60 C61 1.389(3) yes
C61 C62 1.381(3) yes
C62 C63 1.384(3) yes
C63 C64 1.379(3) yes
C64 C65 1.505(3) yes
C65 C66 1.509(3) yes
C67 C68 1.410(3) yes
C67 C72 1.403(3) yes
C68 C69 1.380(4) yes
C68 C73 1.509(3) yes
C69 C70 1.391(4) yes
C70 C71 1.387(3) yes
C70 C74 1.496(5) yes
C71 C72 1.388(4) yes
C72 C75 1.509(3) yes
C76 C77 1.403(3) yes
C76 C81 1.395(3) yes
C77 C78 1.394(3) yes
C77 C82 1.507(4) yes
C78 C79 1.381(4) yes
C79 C80 1.390(3) yes
C79 C83 1.508(3) yes
C80 C81 1.393(3) yes
C81 C84 1.510(3) yes
C85 C86 1.365(5) yes
C85 C90 1.371(4) yes
C86 C87 1.383(5) yes
C87 C88 1.383(5) yes
C88 C89 1.368(6) yes
C89 C90 1.378(5) yes
